data_4336335
loop_
_publ_author_name
'Sergio S. Rozenel'
'Rosa Padilla'
'John Arnold'

_publ_section_title
;
 Chemistry of Reduced Monomeric and Dimeric Cobalt Complexes Supported by
 a PNP Pincer Ligand
;
_journal_name_full 'Inorganic Chemistry'
_journal_page_first 11544
_journal_page_last 11550
_journal_paper_doi 10.1021/ic4018882
_journal_volume 52
_journal_year 2013
_chemical_formula_moiety 'C16 H36 Co N3 P2'
_chemical_formula_sum 'C16 H36 Co N3 P2'
_chemical_formula_weight 391.35
_chemical_name_systematic
;
 ?
;
_space_group_IT_number 2
_symmetry_cell_setting triclinic
_symmetry_space_group_name_Hall '-P 1'
_symmetry_space_group_name_H-M 'P -1'
_atom_sites_solution_hydrogens geom
_atom_sites_solution_primary direct
_atom_sites_solution_secondary difmap
_audit_creation_method SHELXL-97
_cell_angle_alpha 77.2980(10)
_cell_angle_beta 84.3140(12)
_cell_angle_gamma 68.0490(10)
_cell_formula_units_Z 2
_cell_length_a 7.6183(7)
_cell_length_b 8.5862(8)
_cell_length_c 17.7206(16)
_cell_measurement_reflns_used 9947
_cell_measurement_temperature 159(2)
_cell_measurement_theta_max 25.35
_cell_measurement_theta_min 2.36
_cell_volume 1048.62(17)
_computing_cell_refinement 'Bruker SAINT'
_computing_data_collection 'Bruker APEX2 v. 2009.1'
_computing_data_reduction 'Bruker SAINT'
_computing_molecular_graphics ORTEP-32
_computing_publication_material WinGX
_computing_structure_refinement 'SHELXL-97 (Sheldrick, 2008)'
_computing_structure_solution SIR-97
_diffrn_ambient_temperature 159(2)
_diffrn_detector_area_resol_mean 8.366
_diffrn_measured_fraction_theta_full 0.997
_diffrn_measured_fraction_theta_max 0.997
_diffrn_measurement_device_type 'Bruker APEX-I CCD'
_diffrn_measurement_method '\f and \w scans'
_diffrn_radiation_monochromator graphite
_diffrn_radiation_source 'fine-focus sealed tube'
_diffrn_radiation_type MoK\a
_diffrn_radiation_wavelength 0.71073
_diffrn_reflns_av_R_equivalents 0.0188
_diffrn_reflns_av_sigmaI/netI 0.0133
_diffrn_reflns_limit_h_max 9
_diffrn_reflns_limit_h_min -9
_diffrn_reflns_limit_k_max 9
_diffrn_reflns_limit_k_min -10
_diffrn_reflns_limit_l_max 21
_diffrn_reflns_limit_l_min -21
_diffrn_reflns_number 16492
_diffrn_reflns_theta_full 25.35
_diffrn_reflns_theta_max 25.35
_diffrn_reflns_theta_min 1.18
_exptl_absorpt_coefficient_mu 0.972
_exptl_absorpt_correction_T_max 0.864
_exptl_absorpt_correction_T_min 0.664
_exptl_absorpt_correction_type multi-scan
_exptl_absorpt_process_details SADABS
_exptl_crystal_colour brown
_exptl_crystal_density_diffrn 1.239
_exptl_crystal_description block
_exptl_crystal_F_000 420
_exptl_crystal_size_max 0.44
_exptl_crystal_size_mid 0.36
_exptl_crystal_size_min 0.15
_refine_diff_density_max 0.286
_refine_diff_density_min -0.187
_refine_diff_density_rms 0.040
_refine_ls_extinction_method none
_refine_ls_goodness_of_fit_ref 1.090
_refine_ls_hydrogen_treatment constr
_refine_ls_matrix_type full
_refine_ls_number_parameters 199
_refine_ls_number_reflns 3834
_refine_ls_number_restraints 0
_refine_ls_restrained_S_all 1.090
_refine_ls_R_factor_all 0.0234
_refine_ls_R_factor_gt 0.0221
_refine_ls_shift/su_max 0.001
_refine_ls_shift/su_mean 0.000
_refine_ls_structure_factor_coef Fsqd
_refine_ls_weighting_details 'calc w=1/[\s^2^(Fo^2^)+(0.0305P)^2^+0.3425P] where P=(Fo^2^+2Fc^2^)/3'
_refine_ls_weighting_scheme calc
_refine_ls_wR_factor_gt 0.0601
_refine_ls_wR_factor_ref 0.0611
_reflns_number_gt 3649
_reflns_number_total 3845
_reflns_threshold_expression >2sigma(I)
_cod_data_source_file ic4018882_si_005.cif
_cod_data_source_block PNPCoN2
_cod_database_code 4336335

loop_
_symmetry_equiv_pos_as_xyz
'x, y, z'
'-x, -y, -z'

loop_
_atom_site_label
_atom_site_type_symbol
_atom_site_fract_x
_atom_site_fract_y
_atom_site_fract_z
_atom_site_U_iso_or_equiv
_atom_site_adp_type
_atom_site_occupancy
_atom_site_symmetry_multiplicity
_atom_site_calc_flag
_atom_site_refinement_flags
Co1 Co 0.49092(2) 0.18569(2) 0.252380(10) 0.02422(7) Uani 1 1 d .
P2 P 0.65845(5) 0.11414(5) 0.15095(2) 0.02551(9) Uani 1 1 d .
P1 P 0.31667(5) 0.30935(5) 0.34272(2) 0.02715(9) Uani 1 1 d .
N1 N 0.32718(17) 0.36436(15) 0.18351(7) 0.0292(3) Uani 1 1 d .
C2 C 0.1138(2) 0.4730(2) 0.28906(9) 0.0389(4) Uani 1 1 d .
H2A H 0.0127 0.4298 0.2898 0.047 Uiso 1 1 calc R
H2B H 0.0663 0.5742 0.3119 0.047 Uiso 1 1 calc R
C9 C 0.3690(2) 0.40850(19) 0.10116(9) 0.0366(4) Uani 1 1 d .
H9A H 0.4275 0.4939 0.0927 0.044 Uiso 1 1 calc R
H9B H 0.2522 0.4573 0.0726 0.044 Uiso 1 1 calc R
C10 C 0.5017(2) 0.25037(19) 0.07135(8) 0.0345(3) Uani 1 1 d .
H10A H 0.5747 0.2830 0.0269 0.041 Uiso 1 1 calc R
H10B H 0.4299 0.1901 0.0562 0.041 Uiso 1 1 calc R
C1 C 0.1836(2) 0.5161(2) 0.20645(9) 0.0384(4) Uani 1 1 d .
H1A H 0.0778 0.5607 0.1716 0.046 Uiso 1 1 calc R
H1B H 0.2368 0.6041 0.2025 0.046 Uiso 1 1 calc R
C12 C 0.5568(2) -0.1635(2) 0.14844(11) 0.0424(4) Uani 1 1 d .
H12A H 0.5951 -0.2793 0.1413 0.064 Uiso 1 1 calc R
H12B H 0.4621 -0.0893 0.1115 0.064 Uiso 1 1 calc R
H12C H 0.5058 -0.1565 0.1999 0.064 Uiso 1 1 calc R
C11 C 0.7283(2) -0.10820(18) 0.13675(8) 0.0304(3) Uani 1 1 d .
H11A H 0.8176 -0.1817 0.1776 0.036 Uiso 1 1 calc R
C3 C 0.4105(2) 0.4244(2) 0.39520(9) 0.0367(3) Uani 1 1 d .
H3A H 0.3062 0.4921 0.4253 0.044 Uiso 1 1 calc R
C6 C 0.2185(2) 0.1825(2) 0.42069(9) 0.0377(4) Uani 1 1 d .
H6A H 0.3238 0.1036 0.4539 0.045 Uiso 1 1 calc R
C14 C 0.8797(2) 0.1581(2) 0.13212(10) 0.0406(4) Uani 1 1 d .
H14A H 0.9295 0.1350 0.0809 0.049 Uiso 1 1 calc R
C13 C 0.8297(2) -0.1392(2) 0.05954(9) 0.0399(4) Uani 1 1 d .
H13A H 0.8627 -0.2571 0.0565 0.060 Uiso 1 1 calc R
H13B H 0.9424 -0.1128 0.0558 0.060 Uiso 1 1 calc R
H13C H 0.7475 -0.0671 0.0178 0.060 Uiso 1 1 calc R
C4 C 0.5629(3) 0.2979(3) 0.45138(11) 0.0507(4) Uani 1 1 d .
H4A H 0.6105 0.3598 0.4779 0.076 Uiso 1 1 calc R
H4B H 0.6645 0.2272 0.4232 0.076 Uiso 1 1 calc R
H4C H 0.5095 0.2271 0.4884 0.076 Uiso 1 1 calc R
C15 C 0.8423(3) 0.3460(3) 0.13205(13) 0.0568(5) Uani 1 1 d .
H15A H 0.9587 0.3665 0.1220 0.085 Uiso 1 1 calc R
H15B H 0.7912 0.3713 0.1816 0.085 Uiso 1 1 calc R
H15C H 0.7534 0.4180 0.0925 0.085 Uiso 1 1 calc R
C16 C 1.0263(3) 0.0400(3) 0.19218(14) 0.0625(6) Uani 1 1 d .
H16A H 1.1408 0.0639 0.1819 0.094 Uiso 1 1 calc R
H16B H 1.0523 -0.0771 0.1896 0.094 Uiso 1 1 calc R
H16C H 0.9783 0.0588 0.2429 0.094 Uiso 1 1 calc R
C7 C 0.1392(3) 0.0734(3) 0.38689(12) 0.0559(5) Uani 1 1 d .
H7A H 0.0890 0.0076 0.4280 0.084 Uiso 1 1 calc R
H7B H 0.2385 -0.0025 0.3600 0.084 Uiso 1 1 calc R
H7C H 0.0404 0.1468 0.3515 0.084 Uiso 1 1 calc R
N3 N 0.7054(3) -0.1206(2) 0.35564(9) 0.0616(5) Uani 1 1 d .
C8 C 0.0710(3) 0.2907(3) 0.47189(10) 0.0500(4) Uani 1 1 d .
H8A H 0.0258 0.2175 0.5113 0.075 Uiso 1 1 calc R
H8B H -0.0330 0.3721 0.4409 0.075 Uiso 1 1 calc R
H8C H 0.1274 0.3504 0.4957 0.075 Uiso 1 1 calc R
C5 C 0.4858(4) 0.5473(3) 0.33812(12) 0.0645(6) Uani 1 1 d .
H5A H 0.5333 0.6066 0.3661 0.097 Uiso 1 1 calc R
H5B H 0.3853 0.6288 0.3053 0.097 Uiso 1 1 calc R
H5C H 0.5859 0.4838 0.3070 0.097 Uiso 1 1 calc R
N2 N 0.62331(19) 0.00140(17) 0.31563(7) 0.0371(3) Uani 1 1 d .

loop_
_atom_site_aniso_label
_atom_site_aniso_U_11
_atom_site_aniso_U_22
_atom_site_aniso_U_33
_atom_site_aniso_U_23
_atom_site_aniso_U_13
_atom_site_aniso_U_12
Co1 0.02435(11) 0.02208(11) 0.02226(11) -0.00287(7) -0.00144(7) -0.00453(8)
P2 0.02611(19) 0.02574(18) 0.02396(18) -0.00616(14) 0.00002(14) -0.00801(14)
P1 0.02582(19) 0.02823(19) 0.02691(19) -0.00723(15) 0.00170(14) -0.00879(15)
N1 0.0307(6) 0.0230(6) 0.0273(6) -0.0022(5) -0.0024(5) -0.0032(5)
C2 0.0314(8) 0.0361(8) 0.0397(9) -0.0110(7) -0.0017(7) 0.0009(7)
C9 0.0452(9) 0.0271(7) 0.0288(7) 0.0027(6) -0.0050(7) -0.0070(7)
C10 0.0436(9) 0.0311(8) 0.0236(7) -0.0004(6) -0.0033(6) -0.0099(7)
C1 0.0396(9) 0.0268(8) 0.0371(8) -0.0040(6) -0.0051(7) 0.0009(6)
C12 0.0469(10) 0.0319(8) 0.0516(10) -0.0112(7) 0.0034(8) -0.0174(7)
C11 0.0316(7) 0.0260(7) 0.0300(7) -0.0069(6) -0.0021(6) -0.0053(6)
C3 0.0392(9) 0.0394(9) 0.0379(8) -0.0171(7) 0.0058(7) -0.0180(7)
C6 0.0391(9) 0.0458(9) 0.0328(8) -0.0057(7) 0.0039(7) -0.0230(7)
C14 0.0348(8) 0.0503(10) 0.0477(9) -0.0248(8) 0.0140(7) -0.0229(8)
C13 0.0460(9) 0.0381(9) 0.0349(8) -0.0154(7) 0.0016(7) -0.0103(7)
C4 0.0431(10) 0.0610(12) 0.0558(11) -0.0233(9) -0.0083(8) -0.0193(9)
C15 0.0583(12) 0.0533(11) 0.0748(13) -0.0215(10) 0.0130(10) -0.0369(10)
C16 0.0311(9) 0.0638(13) 0.0992(17) -0.0315(12) -0.0092(10) -0.0142(9)
C7 0.0673(13) 0.0636(12) 0.0545(11) -0.0150(10) 0.0116(9) -0.0451(11)
N3 0.0724(11) 0.0438(9) 0.0437(9) 0.0021(7) -0.0137(8) 0.0038(8)
C8 0.0466(10) 0.0718(13) 0.0381(9) -0.0158(9) 0.0130(8) -0.0293(9)
C5 0.0964(17) 0.0669(13) 0.0577(12) -0.0195(10) 0.0106(11) -0.0596(13)
N2 0.0399(7) 0.0333(7) 0.0281(6) -0.0051(6) -0.0031(6) -0.0022(6)

loop_
_atom_type_symbol
_atom_type_description
_atom_type_scat_dispersion_real
_atom_type_scat_dispersion_imag
_atom_type_scat_source
C C 0.0033 0.0016 'International Tables Vol C Tables 4.2.6.8 and 6.1.1.4'
H H 0.0000 0.0000 'International Tables Vol C Tables 4.2.6.8 and 6.1.1.4'
N N 0.0061 0.0033 'International Tables Vol C Tables 4.2.6.8 and 6.1.1.4'
P P 0.1023 0.0942 'International Tables Vol C Tables 4.2.6.8 and 6.1.1.4'
Co Co 0.3494 0.9721 'International Tables Vol C Tables 4.2.6.8 and 6.1.1.4'

loop_
_geom_angle_atom_site_label_1
_geom_angle_atom_site_label_2
_geom_angle_atom_site_label_3
_geom_angle
N2 Co1 N1 171.49(6)
N2 Co1 P2 94.66(4)
N1 Co1 P2 85.66(4)
N2 Co1 P1 94.88(4)
N1 Co1 P1 85.84(4)
P2 Co1 P1 168.537(16)
C10 P2 C14 106.01(8)
C10 P2 C11 106.24(7)
C14 P2 C11 103.72(7)
C10 P2 Co1 102.96(5)
C14 P2 Co1 117.86(5)
C11 P2 Co1 118.90(5)
C2 P1 C6 106.15(8)
C2 P1 C3 105.89(8)
C6 P1 C3 103.34(7)
C2 P1 Co1 102.54(5)
C6 P1 Co1 118.82(6)
C3 P1 Co1 118.84(5)
C9 N1 C1 108.05(11)
C9 N1 Co1 124.09(10)
C1 N1 Co1 123.58(10)
C1 C2 P1 106.68(10)
N1 C9 C10 110.75(12)
C9 C10 P2 106.56(10)
N1 C1 C2 110.89(12)
C13 C11 C12 111.32(13)
C13 C11 P2 114.16(11)
C12 C11 P2 110.27(10)
C4 C3 C5 111.39(16)
C4 C3 P1 110.61(12)
C5 C3 P1 110.37(12)
C8 C6 C7 111.23(14)
C8 C6 P1 113.53(12)
C7 C6 P1 110.16(12)
C16 C14 C15 110.77(16)
C16 C14 P2 110.12(13)
C15 C14 P2 110.67(12)
N3 N2 Co1 177.55(16)

loop_
_geom_bond_atom_site_label_1
_geom_bond_atom_site_label_2
_geom_bond_distance
Co1 N2 1.7402(13)
Co1 N1 1.8566(12)
Co1 P2 2.1637(4)
Co1 P1 2.1737(4)
P2 C10 1.8296(15)
P2 C14 1.8451(16)
P2 C11 1.8484(15)
P1 C2 1.8297(15)
P1 C6 1.8429(16)
P1 C3 1.8481(16)
N1 C9 1.4593(19)
N1 C1 1.4623(19)
C2 C1 1.522(2)
C9 C10 1.526(2)
C12 C11 1.530(2)
C11 C13 1.528(2)
C3 C4 1.526(2)
C3 C5 1.528(2)
C6 C8 1.529(2)
C6 C7 1.531(2)
C14 C16 1.524(3)
C14 C15 1.529(2)
N3 N2 1.1235(19)
